data_7220236
loop_
_publ_author_name
'Armaghan, Mahsa'
'Lu, Wei-Yu'
'Wu, Di'
'Wei, Yao'
'Yuan, Feng-Ling'
'Weng, Ng Seik'
'MOHHAMADPOUR AMINI, MOSTAFA'
'Zhang, Wen-Hua'
'Young, David James'
'Hor, Andy'
'Lang, Jian-Ping'

_publ_section_title
;
 Isolation of first row transition metal--carboxylate zwitterions
;
_journal_name_full 'RSC Adv.'
_journal_paper_doi 10.1039/C5RA05564D
_journal_year 2015
_chemical_formula_moiety 'C14 H16 N2 O8 Zn'
_chemical_formula_sum 'C14 H16 N2 O8 Zn'
_chemical_formula_weight 405.66
_space_group_IT_number 61
_symmetry_cell_setting orthorhombic
_symmetry_space_group_name_Hall '-P 2ac 2ab'
_symmetry_space_group_name_H-M 'P b c a'
_atom_sites_solution_hydrogens geom
_atom_sites_solution_primary direct
_atom_sites_solution_secondary difmap
_audit_creation_method SHELXL-97
_audit_update_record
;
2014-02-01 deposited with the CCDC.
2015-05-07 downloaded from the CCDC.
;
_cell_angle_alpha 90.00
_cell_angle_beta 90.00
_cell_angle_gamma 90.00
_cell_formula_units_Z 4
_cell_length_a 7.0534(4)
_cell_length_b 13.3638(8)
_cell_length_c 16.8646(10)
_cell_measurement_reflns_used 5609
_cell_measurement_temperature 123(2)
_cell_measurement_theta_max 28.33
_cell_measurement_theta_min 2.42
_cell_volume 1589.66(16)
_computing_cell_refinement 'ApexII (Bruker, 2011)'
_computing_data_collection 'ApexII (Bruker, 2011)'
_computing_data_reduction 'ApexII (Bruker, 2011)'
_computing_molecular_graphics 'SHELXL-97 (Sheldrick, 2008)'
_computing_publication_material 'publCIF (Westrip, 2010)'
_computing_structure_refinement 'SHELXL-97 (Sheldrick, 2008)'
_computing_structure_solution 'SHELXS-97 (Sheldrick, 2008)'
_diffrn_ambient_temperature 123(2)
_diffrn_measured_fraction_theta_full 1.000
_diffrn_measured_fraction_theta_max 1.000
_diffrn_measurement_device_type 'Bruker ApexII'
_diffrn_measurement_method 'phi and omega scans'
_diffrn_radiation_monochromator graphite
_diffrn_radiation_source 'fine-focus sealed tube'
_diffrn_radiation_type MoK\a
_diffrn_radiation_wavelength 0.71073
_diffrn_reflns_av_R_equivalents 0.0336
_diffrn_reflns_av_sigmaI/netI 0.0152
_diffrn_reflns_limit_h_max 9
_diffrn_reflns_limit_h_min -5
_diffrn_reflns_limit_k_max 17
_diffrn_reflns_limit_k_min -17
_diffrn_reflns_limit_l_max 21
_diffrn_reflns_limit_l_min -21
_diffrn_reflns_number 20767
_diffrn_reflns_theta_full 27.50
_diffrn_reflns_theta_max 27.50
_diffrn_reflns_theta_min 2.42
_diffrn_standards_decay_% 0
_diffrn_standards_interval_count 0
_diffrn_standards_interval_time 0
_diffrn_standards_number 0
_exptl_absorpt_coefficient_mu 1.593
_exptl_absorpt_correction_T_max 0.9538
_exptl_absorpt_correction_T_min 0.6640
_exptl_absorpt_correction_type multi-scan
_exptl_absorpt_process_details 'SADABS, (Sheldrick 2008)'
_exptl_crystal_colour colourless
_exptl_crystal_density_diffrn 1.695
_exptl_crystal_density_method 'not measured'
_exptl_crystal_description prism
_exptl_crystal_F_000 832
_exptl_crystal_size_max 0.28
_exptl_crystal_size_mid 0.08
_exptl_crystal_size_min 0.03
_refine_diff_density_max 0.373
_refine_diff_density_min -0.318
_refine_diff_density_rms 0.058
_refine_ls_extinction_method none
_refine_ls_goodness_of_fit_ref 1.078
_refine_ls_hydrogen_treatment mixed
_refine_ls_matrix_type full
_refine_ls_number_parameters 127
_refine_ls_number_reflns 1828
_refine_ls_number_restraints 0
_refine_ls_restrained_S_all 1.078
_refine_ls_R_factor_all 0.0307
_refine_ls_R_factor_gt 0.0231
_refine_ls_shift/su_max 0.001
_refine_ls_shift/su_mean 0.000
_refine_ls_structure_factor_coef Fsqd
_refine_ls_weighting_details 'calc w=1/[\s^2^(Fo^2^)+(0.0343P)^2^+0.5450P] where P=(Fo^2^+2Fc^2^)/3'
_refine_ls_weighting_scheme calc
_refine_ls_wR_factor_gt 0.0612
_refine_ls_wR_factor_ref 0.0653
_reflns_number_gt 1528
_reflns_number_total 1828
_reflns_threshold_expression >2sigma(I)
_cod_data_source_file c5ra05564d2.cif
_cod_data_source_block Cpx3
_cod_original_sg_symbol_H-M Pbca
_cod_database_code 7220236

loop_
_symmetry_equiv_pos_as_xyz
'x, y, z'
'-x+1/2, -y, z+1/2'
'x+1/2, -y+1/2, -z'
'-x, y+1/2, -z+1/2'
'-x, -y, -z'
'x-1/2, y, -z-1/2'
'-x-1/2, y-1/2, z'
'x, -y-1/2, z-1/2'

loop_
_atom_site_label
_atom_site_type_symbol
_atom_site_fract_x
_atom_site_fract_y
_atom_site_fract_z
_atom_site_U_iso_or_equiv
_atom_site_adp_type
_atom_site_occupancy
_atom_site_symmetry_multiplicity
_atom_site_calc_flag
_atom_site_refinement_flags
Zn1 Zn 0.0000 0.5000 0.0000 0.01320(9) Uani 1 2 d S
O1 O -0.08888(16) 0.34978(8) -0.00854(6) 0.0162(2) Uani 1 1 d .
H1 H -0.079(3) 0.3148(16) -0.0510(13) 0.039(6) Uiso 1 1 d .
O1W O 0.27781(16) 0.45243(8) -0.03237(7) 0.0175(2) Uani 1 1 d .
H1W H 0.341(3) 0.4303(18) 0.0053(13) 0.041(7) Uiso 1 1 d .
H2W H 0.338(3) 0.4995(16) -0.0495(14) 0.034(6) Uiso 1 1 d .
O2 O -0.0635(2) 0.24427(8) 0.36028(7) 0.0318(3) Uani 1 1 d .
O3 O 0.00641(15) 0.39308(8) 0.41153(7) 0.0189(2) Uani 1 1 d .
N1 N 0.02489(17) 0.45044(9) 0.11799(8) 0.0141(3) Uani 1 1 d .
C1 C -0.0521(2) 0.28921(11) 0.05889(9) 0.0170(3) Uani 1 1 d .
H1A H 0.0604 0.2468 0.0489 0.020 Uiso 1 1 calc R
H1B H -0.1618 0.2447 0.0689 0.020 Uiso 1 1 calc R
C2 C -0.01740(19) 0.35405(11) 0.13029(9) 0.0138(3) Uani 1 1 d .
C3 C -0.0292(2) 0.31426(11) 0.20641(9) 0.0154(3) Uani 1 1 d .
H3 H -0.0586 0.2455 0.2137 0.018 Uiso 1 1 calc R
C4 C 0.00226(19) 0.37528(11) 0.27134(9) 0.0139(3) Uani 1 1 d .
C5 C 0.0470(2) 0.47525(11) 0.25824(9) 0.0160(3) Uani 1 1 d .
H5 H 0.0704 0.5189 0.3016 0.019 Uiso 1 1 calc R
C6 C 0.0569(2) 0.51014(10) 0.18127(9) 0.0172(3) Uani 1 1 d .
H6 H 0.0873 0.5785 0.1725 0.021 Uiso 1 1 calc R
C7 C -0.0188(2) 0.33436(11) 0.35486(9) 0.0158(3) Uani 1 1 d .

loop_
_atom_site_aniso_label
_atom_site_aniso_U_11
_atom_site_aniso_U_22
_atom_site_aniso_U_33
_atom_site_aniso_U_23
_atom_site_aniso_U_13
_atom_site_aniso_U_12
Zn1 0.02021(15) 0.01074(14) 0.00865(14) 0.00126(8) 0.00022(8) -0.00096(8)
O1 0.0288(6) 0.0111(5) 0.0087(5) -0.0011(4) -0.0013(4) -0.0013(4)
O1W 0.0205(5) 0.0149(5) 0.0172(6) 0.0040(4) -0.0002(5) -0.0003(4)
O2 0.0701(9) 0.0143(5) 0.0112(5) 0.0022(4) -0.0009(6) -0.0086(6)
O3 0.0260(6) 0.0194(6) 0.0114(5) -0.0026(4) 0.0010(4) -0.0027(4)
N1 0.0185(6) 0.0125(6) 0.0112(6) 0.0013(5) -0.0004(5) -0.0011(4)
C1 0.0298(8) 0.0115(6) 0.0098(7) 0.0005(6) 0.0001(6) -0.0004(6)
C2 0.0168(7) 0.0114(7) 0.0131(7) -0.0003(5) 0.0006(5) 0.0013(5)
C3 0.0222(7) 0.0109(6) 0.0131(7) 0.0013(5) 0.0000(5) -0.0004(5)
C4 0.0171(7) 0.0132(7) 0.0114(7) 0.0017(5) -0.0003(5) 0.0015(5)
C5 0.0226(7) 0.0130(6) 0.0123(7) -0.0013(6) -0.0012(6) -0.0012(6)
C6 0.0248(8) 0.0121(7) 0.0147(8) -0.0001(5) -0.0018(6) -0.0037(6)
C7 0.0218(7) 0.0143(7) 0.0114(7) 0.0007(6) 0.0000(5) 0.0011(5)

loop_
_atom_type_symbol
_atom_type_description
_atom_type_scat_dispersion_real
_atom_type_scat_dispersion_imag
_atom_type_scat_source
C C 0.0033 0.0016 'International Tables Vol C Tables 4.2.6.8 and 6.1.1.4'
H H 0.0000 0.0000 'International Tables Vol C Tables 4.2.6.8 and 6.1.1.4'
N N 0.0061 0.0033 'International Tables Vol C Tables 4.2.6.8 and 6.1.1.4'
O O 0.0106 0.0060 'International Tables Vol C Tables 4.2.6.8 and 6.1.1.4'
Zn Zn 0.2839 1.4301 'International Tables Vol C Tables 4.2.6.8 and 6.1.1.4'

loop_
_geom_angle_atom_site_label_1
_geom_angle_atom_site_label_2
_geom_angle_atom_site_label_3
_geom_angle
_geom_angle_site_symmetry_1
_geom_angle_site_symmetry_3
N1 Zn1 N1 180.0 5_565 .
N1 Zn1 O1 102.14(4) 5_565 .
N1 Zn1 O1 77.86(4) . .
N1 Zn1 O1 77.86(4) 5_565 5_565
N1 Zn1 O1 102.14(4) . 5_565
O1 Zn1 O1 180.0 . 5_565
N1 Zn1 O1W 94.10(4) 5_565 5_565
N1 Zn1 O1W 85.89(4) . 5_565
O1 Zn1 O1W 91.61(4) . 5_565
O1 Zn1 O1W 88.39(4) 5_565 5_565
N1 Zn1 O1W 85.89(4) 5_565 .
N1 Zn1 O1W 94.11(4) . .
O1 Zn1 O1W 88.39(4) . .
O1 Zn1 O1W 91.61(4) 5_565 .
O1W Zn1 O1W 180.0 5_565 .
C1 O1 Zn1 115.71(9) . .
C1 O1 H1 110.0(14) . .
Zn1 O1 H1 123.6(14) . .
Zn1 O1W H1W 113.9(16) . .
Zn1 O1W H2W 110.0(15) . .
H1W O1W H2W 105(2) . .
C2 N1 C6 118.89(13) . .
C2 N1 Zn1 115.52(10) . .
C6 N1 Zn1 125.08(10) . .
O1 C1 C2 110.03(12) . .
O1 C1 H1A 109.7 . .
C2 C1 H1A 109.7 . .
O1 C1 H1B 109.7 . .
C2 C1 H1B 109.7 . .
H1A C1 H1B 108.2 . .
N1 C2 C3 121.59(13) . .
N1 C2 C1 117.83(13) . .
C3 C2 C1 120.58(13) . .
C4 C3 C2 119.69(13) . .
C4 C3 H3 120.2 . .
C2 C3 H3 120.2 . .
C3 C4 C5 118.49(13) . .
C3 C4 C7 120.43(13) . .
C5 C4 C7 121.04(13) . .
C6 C5 C4 119.02(14) . .
C6 C5 H5 120.5 . .
C4 C5 H5 120.5 . .
N1 C6 C5 122.31(13) . .
N1 C6 H6 118.8 . .
C5 C6 H6 118.8 . .
O2 C7 O3 125.87(14) . .
O2 C7 C4 116.12(13) . .
O3 C7 C4 118.00(13) . .

loop_
_geom_bond_atom_site_label_1
_geom_bond_atom_site_label_2
_geom_bond_distance
_geom_bond_site_symmetry_2
Zn1 N1 2.1045(13) 5_565
Zn1 N1 2.1046(13) .
Zn1 O1 2.1081(11) .
Zn1 O1 2.1081(11) 5_565
Zn1 O1W 2.1311(11) 5_565
Zn1 O1W 2.1311(11) .
O1 C1 1.4199(17) .
O1 H1 0.86(2) .
O1W H1W 0.83(2) .
O1W H2W 0.81(2) .
O2 C7 1.2478(18) .
O3 C7 1.2494(18) .
N1 C2 1.3384(19) .
N1 C6 1.3514(19) .
C1 C2 1.504(2) .
C1 H1A 0.9900 .
C1 H1B 0.9900 .
C2 C3 1.392(2) .
C3 C4 1.383(2) .
C3 H3 0.9500 .
C4 C5 1.390(2) .
C4 C7 1.518(2) .
C5 C6 1.381(2) .
C5 H5 0.9500 .
C6 H6 0.9500 .

loop_
_geom_torsion_atom_site_label_1
_geom_torsion_atom_site_label_2
_geom_torsion_atom_site_label_3
_geom_torsion_atom_site_label_4
_geom_torsion
_geom_torsion_site_symmetry_1
N1 Zn1 O1 C1 167.75(10) 5_565
N1 Zn1 O1 C1 -12.26(10) .
O1 Zn1 O1 C1 -85.1(19) 5_565
O1W Zn1 O1 C1 -97.71(10) 5_565
O1W Zn1 O1 C1 82.29(10) .
N1 Zn1 N1 C2 157.0(9) 5_565
O1 Zn1 N1 C2 2.14(10) .
O1 Zn1 N1 C2 -177.86(10) 5_565
O1W Zn1 N1 C2 94.67(10) 5_565
O1W Zn1 N1 C2 -85.33(10) .
N1 Zn1 N1 C6 -14.7(9) 5_565
O1 Zn1 N1 C6 -169.55(13) .
O1 Zn1 N1 C6 10.45(13) 5_565
O1W Zn1 N1 C6 -77.01(13) 5_565
O1W Zn1 N1 C6 102.99(13) .
Zn1 O1 C1 C2 18.94(15) .
C6 N1 C2 C3 0.1(2) .
Zn1 N1 C2 C3 -172.18(10) .
C6 N1 C2 C1 -179.91(14) .
Zn1 N1 C2 C1 7.86(16) .
O1 C1 C2 N1 -17.56(18) .
O1 C1 C2 C3 162.48(13) .
N1 C2 C3 C4 0.4(2) .
C1 C2 C3 C4 -179.65(13) .
C2 C3 C4 C5 -0.7(2) .
C2 C3 C4 C7 177.17(12) .
C3 C4 C5 C6 0.5(2) .
C7 C4 C5 C6 -177.30(14) .
C2 N1 C6 C5 -0.2(2) .
Zn1 N1 C6 C5 171.23(12) .
C4 C5 C6 N1 -0.1(2) .
C3 C4 C7 O2 0.6(2) .
C5 C4 C7 O2 178.41(15) .
C3 C4 C7 O3 -178.24(13) .
C5 C4 C7 O3 -0.5(2) .
